data_4506958
loop_
_publ_author_name
'Sun, Haoran'
'Tottempudi, Usha K.'
'Mottishaw, Jeffery D.'
'Basa, Prem N.'
'Putta, Anjaneyulu'
'Sykes, Andrew G.'

_publ_section_title
;
 Strengthening \p--\p Interactions While Suppressing
 Csp2--H&#x00B7;&#x00B7;&#x00B7;\p (T-Shaped) Interactions via
 Perfluoroalkylation: A Crystallographic and Computational Study That
 Supports the Beneficial Formation of 1-D \p--\p Stacked Aromatic
 Materials
;
_journal_issue 11
_journal_name_full 'Crystal Growth &amp; Design'
_journal_page_first 5655
_journal_paper_doi 10.1021/cg301151u
_journal_volume 12
_journal_year 2012
_chemical_formula_moiety 'C18 H6 F18 N2'
_chemical_formula_sum 'C18 H6 F18 N2'
_chemical_formula_weight 592.25
_chemical_name_common 4,4'-di-perfluorobutyl-2,2'-bipyridine
_chemical_name_systematic
;
 ?
;
_space_group_IT_number 2
_symmetry_cell_setting triclinic
_symmetry_space_group_name_Hall '-P 1'
_symmetry_space_group_name_H-M 'P -1'
_atom_sites_solution_hydrogens geom
_atom_sites_solution_primary direct
_atom_sites_solution_secondary difmap
_audit_creation_method SHELXL-97
_cell_angle_alpha 85.068(3)
_cell_angle_beta 85.602(3)
_cell_angle_gamma 88.840(3)
_cell_formula_units_Z 1
_cell_length_a 5.0202(15)
_cell_length_b 5.2709(16)
_cell_length_c 18.535(6)
_cell_measurement_reflns_used 4197
_cell_measurement_temperature 100(2)
_cell_measurement_theta_max 25.39
_cell_measurement_theta_min 2.21
_cell_volume 487.2(3)
_computing_cell_refinement 'SAINT (Bruker, 2003)'
_computing_data_collection 'Bruker APEXII (Bruker, 2006)'
_computing_data_reduction SAINT
_computing_molecular_graphics 'Ortep3 for Windows (Farrugia, 1997)'
_computing_publication_material 'Bruker SHELXTL'
_computing_structure_refinement 'SHELXL-97 (Sheldrick, 1997)'
_computing_structure_solution 'SIR 97'
_diffrn_ambient_temperature 100(2)
_diffrn_measured_fraction_theta_full 0.984
_diffrn_measured_fraction_theta_max 0.984
_diffrn_measurement_device_type 'CCD area detector'
_diffrn_measurement_method 'phi and omega scans'
_diffrn_radiation_monochromator graphite
_diffrn_radiation_source 'fine-focus sealed tube'
_diffrn_radiation_type MoK\a
_diffrn_radiation_wavelength 0.71073
_diffrn_reflns_av_R_equivalents 0.0258
_diffrn_reflns_av_sigmaI/netI 0.0251
_diffrn_reflns_limit_h_max 5
_diffrn_reflns_limit_h_min -5
_diffrn_reflns_limit_k_max 6
_diffrn_reflns_limit_k_min -6
_diffrn_reflns_limit_l_max 21
_diffrn_reflns_limit_l_min -21
_diffrn_reflns_number 4427
_diffrn_reflns_theta_full 24.98
_diffrn_reflns_theta_max 24.98
_diffrn_reflns_theta_min 2.21
_diffrn_standards_decay_% 0
_diffrn_standards_interval_count 0
_diffrn_standards_interval_time 0
_diffrn_standards_number 0
_exptl_absorpt_coefficient_mu 0.242
_exptl_absorpt_correction_T_max 0.9762
_exptl_absorpt_correction_T_min 0.9310
_exptl_absorpt_correction_type multi-scan
_exptl_absorpt_process_details SADABS
_exptl_crystal_colour colorless
_exptl_crystal_density_diffrn 2.019
_exptl_crystal_density_method 'not measured'
_exptl_crystal_description block
_exptl_crystal_F_000 290.0
_exptl_crystal_size_max 0.60
_exptl_crystal_size_mid 0.30
_exptl_crystal_size_min 0.20
_refine_diff_density_max 0.294
_refine_diff_density_min -0.279
_refine_diff_density_rms 0.055
_refine_ls_extinction_method none
_refine_ls_goodness_of_fit_ref 1.150
_refine_ls_hydrogen_treatment constr
_refine_ls_matrix_type full
_refine_ls_number_parameters 172
_refine_ls_number_reflns 1691
_refine_ls_number_restraints 0
_refine_ls_restrained_S_all 1.150
_refine_ls_R_factor_all 0.0368
_refine_ls_R_factor_gt 0.0347
_refine_ls_shift/su_max 0.001
_refine_ls_shift/su_mean 0.000
_refine_ls_structure_factor_coef Fsqd
_refine_ls_weighting_details 'calc w=1/[\s^2^(Fo^2^)+(0.0383P)^2^+0.3814P] where P=(Fo^2^+2Fc^2^)/3'
_refine_ls_weighting_scheme calc
_refine_ls_wR_factor_gt 0.0885
_refine_ls_wR_factor_ref 0.0896
_reflns_number_gt 1591
_reflns_number_total 1716
_reflns_threshold_expression >2sigma(I)
_cod_data_source_file cg301151u_si_002.cif
_cod_data_source_block 11077
_cod_depositor_comments
;
The following automatic conversions were performed:

'_symmetry_cell_setting' value 'Triclinic' changed to 'triclinic'
according to /home/saulius/struct/CIF-dictionaries/cif_core.dic
dictionary named 'cif_core.dic' version 2.4.2 from 2011-04-26.

Automatic conversion script
Id: cif_fix_values 1891 2012-01-12 08:04:46Z andrius 
;
_cod_original_cell_volume 487.1(3)
_cod_database_code 4506958

loop_
_symmetry_equiv_pos_as_xyz
'x, y, z'
'-x, -y, -z'

loop_
_atom_site_label
_atom_site_type_symbol
_atom_site_fract_x
_atom_site_fract_y
_atom_site_fract_z
_atom_site_U_iso_or_equiv
_atom_site_adp_type
_atom_site_occupancy
_atom_site_symmetry_multiplicity
_atom_site_calc_flag
_atom_site_refinement_flags
F1 F 0.1919(2) 0.4960(2) 0.79066(6) 0.0210(3) Uani 1 1 d .
F2 F 0.6143(2) 0.3862(2) 0.77740(6) 0.0217(3) Uani 1 1 d .
F3 F 0.5074(2) -0.0068(2) 0.70551(6) 0.0224(3) Uani 1 1 d .
F4 F 0.0781(2) 0.0288(2) 0.73309(6) 0.0227(3) Uani 1 1 d .
F5 F 0.1491(3) -0.0004(3) 0.58280(7) 0.0318(3) Uani 1 1 d .
F6 F 0.0337(2) 0.4510(2) 0.65233(6) 0.0264(3) Uani 1 1 d .
F7 F 0.5559(3) 0.1280(3) 0.56311(6) 0.0316(3) Uani 1 1 d .
F8 F 0.4623(2) 0.5207(2) 0.64242(6) 0.0252(3) Uani 1 1 d .
F9 F 0.2344(3) 0.3608(3) 0.52235(6) 0.0323(3) Uani 1 1 d .
N1 N 0.2760(3) -0.2147(3) 0.98124(8) 0.0179(4) Uani 1 1 d .
C1 C 0.3332(4) 0.1169(4) 0.85596(10) 0.0170(4) Uani 1 1 d .
C2 C 0.4743(4) -0.2442(4) 0.93021(10) 0.0183(4) Uani 1 1 d .
H1 H 0.5954 -0.3832 0.9376 0.022 Uiso 1 1 calc R
C3 C 0.5137(4) -0.0831(4) 0.86688(10) 0.0177(4) Uani 1 1 d .
H2 H 0.6593 -0.1091 0.8323 0.021 Uiso 1 1 calc R
C4 C 0.1070(4) -0.0166(4) 0.97063(10) 0.0167(4) Uani 1 1 d .
C5 C 0.1266(4) 0.1518(4) 0.90802(10) 0.0174(4) Uani 1 1 d .
H3 H 0.0008 0.2873 0.9014 0.021 Uiso 1 1 calc R
C6 C 0.3621(4) 0.2935(4) 0.78708(10) 0.0179(4) Uani 1 1 d .
C7 C 0.3064(4) 0.1600(4) 0.71824(10) 0.0177(4) Uani 1 1 d .
C8 C 0.2755(4) 0.3397(4) 0.64800(10) 0.0198(4) Uani 1 1 d .
C9 C 0.3054(4) 0.2012(4) 0.57745(11) 0.0241(5) Uani 1 1 d .

loop_
_atom_site_aniso_label
_atom_site_aniso_U_11
_atom_site_aniso_U_22
_atom_site_aniso_U_33
_atom_site_aniso_U_23
_atom_site_aniso_U_13
_atom_site_aniso_U_12
F1 0.0269(6) 0.0179(6) 0.0180(6) 0.0003(4) -0.0027(5) 0.0028(5)
F2 0.0216(6) 0.0249(6) 0.0187(6) 0.0008(5) -0.0032(4) -0.0058(5)
F3 0.0279(6) 0.0225(6) 0.0173(6) -0.0026(5) -0.0055(5) 0.0064(5)
F4 0.0257(6) 0.0242(6) 0.0182(6) 0.0027(5) -0.0054(5) -0.0076(5)
F5 0.0423(8) 0.0325(7) 0.0220(6) -0.0030(5) -0.0092(5) -0.0085(6)
F6 0.0255(7) 0.0313(7) 0.0214(6) 0.0039(5) -0.0040(5) 0.0084(5)
F7 0.0306(7) 0.0453(8) 0.0190(6) -0.0052(5) -0.0019(5) 0.0081(6)
F8 0.0322(7) 0.0235(6) 0.0193(6) 0.0041(5) -0.0037(5) -0.0063(5)
F9 0.0424(8) 0.0379(8) 0.0160(6) 0.0060(5) -0.0089(5) 0.0033(6)
N1 0.0209(9) 0.0177(8) 0.0155(8) -0.0002(6) -0.0053(6) 0.0008(7)
C1 0.0192(10) 0.0183(10) 0.0142(9) -0.0013(7) -0.0063(7) -0.0029(8)
C2 0.0195(10) 0.0182(10) 0.0175(9) -0.0012(7) -0.0058(7) 0.0031(8)
C3 0.0191(10) 0.0196(10) 0.0150(9) -0.0026(7) -0.0030(7) -0.0014(8)
C4 0.0188(10) 0.0182(10) 0.0137(9) -0.0016(7) -0.0054(8) -0.0027(7)
C5 0.0190(10) 0.0171(10) 0.0167(9) -0.0014(7) -0.0057(7) 0.0008(8)
C6 0.0174(10) 0.0189(10) 0.0172(9) -0.0005(8) -0.0023(7) -0.0004(8)
C7 0.0184(10) 0.0181(10) 0.0162(9) 0.0013(8) -0.0029(7) 0.0000(8)
C8 0.0210(10) 0.0205(11) 0.0176(10) 0.0026(8) -0.0033(8) -0.0001(8)
C9 0.0289(12) 0.0277(12) 0.0158(10) 0.0023(8) -0.0059(8) 0.0006(9)

loop_
_atom_type_symbol
_atom_type_description
_atom_type_scat_dispersion_real
_atom_type_scat_dispersion_imag
_atom_type_scat_source
C C 0.0033 0.0016 'International Tables Vol C Tables 4.2.6.8 and 6.1.1.4'
H H 0.0000 0.0000 'International Tables Vol C Tables 4.2.6.8 and 6.1.1.4'
N N 0.0061 0.0033 'International Tables Vol C Tables 4.2.6.8 and 6.1.1.4'
F F 0.0171 0.0103 'International Tables Vol C Tables 4.2.6.8 and 6.1.1.4'

loop_
_geom_angle_atom_site_label_1
_geom_angle_atom_site_label_2
_geom_angle_atom_site_label_3
_geom_angle
_geom_angle_site_symmetry_3
C2 N1 C4 117.68(17) .
C5 C1 C3 119.56(18) .
C5 C1 C6 120.49(18) .
C3 C1 C6 119.94(17) .
N1 C2 C3 123.78(18) .
N1 C2 H1 118.1 .
C3 C2 H1 118.1 .
C1 C3 C2 117.74(18) .
C1 C3 H2 121.1 .
C2 C3 H2 121.1 .
N1 C4 C5 122.68(17) .
N1 C4 C4 116.6(2) 2_557
C5 C4 C4 120.7(2) 2_557
C1 C5 C4 118.52(18) .
C1 C5 H3 120.7 .
C4 C5 H3 120.7 .
F1 C6 F2 107.32(15) .
F1 C6 C1 111.26(15) .
F2 C6 C1 109.87(15) .
F1 C6 C7 107.36(15) .
F2 C6 C7 107.98(15) .
C1 C6 C7 112.85(16) .
F3 C7 F4 108.40(15) .
F3 C7 C6 107.94(15) .
F4 C7 C6 107.82(15) .
F3 C7 C8 108.90(15) .
F4 C7 C8 107.86(15) .
C6 C7 C8 115.73(16) .
F6 C8 F8 108.94(16) .
F6 C8 C9 108.13(16) .
F8 C8 C9 107.57(16) .
F6 C8 C7 108.91(15) .
F8 C8 C7 109.54(15) .
C9 C8 C7 113.66(17) .
F7 C9 F5 109.25(18) .
F7 C9 F9 108.33(17) .
F5 C9 F9 108.56(17) .
F7 C9 C8 110.88(16) .
F5 C9 C8 110.83(17) .
F9 C9 C8 108.93(17) .

loop_
_geom_bond_atom_site_label_1
_geom_bond_atom_site_label_2
_geom_bond_distance
_geom_bond_site_symmetry_2
F1 C6 1.356(2) .
F2 C6 1.360(2) .
F3 C7 1.345(2) .
F4 C7 1.348(2) .
F5 C9 1.326(3) .
F6 C8 1.337(2) .
F7 C9 1.322(3) .
F8 C8 1.343(2) .
F9 C9 1.332(2) .
N1 C2 1.336(3) .
N1 C4 1.343(3) .
C1 C5 1.382(3) .
C1 C3 1.388(3) .
C1 C6 1.513(3) .
C2 C3 1.392(3) .
C2 H1 0.9500 .
C3 H2 0.9500 .
C4 C5 1.398(3) .
C4 C4 1.488(4) 2_557
C5 H3 0.9500 .
C6 C7 1.555(3) .
C7 C8 1.559(3) .
C8 C9 1.548(3) .
